data_2240258
loop_
_publ_author_name
'Schwierz, Markus'
'G\"orls, Helmar'
'Imhof, Wolfgang'

_publ_section_title
;
 Crystal structure of 1-(piperidin-1-yl)butane-1,3-dione
;
_journal_issue 12
_journal_name_full 'Acta Crystallographica Section E'
_journal_page_first o1297
_journal_paper_doi 10.1107/S1600536814025768
_journal_volume 70
_journal_year 2014
_chemical_formula_iupac 'C9 H15 N O2'
_chemical_formula_moiety 'C9 H15 N O2'
_chemical_formula_sum 'C9 H15 N O2'
_chemical_formula_weight 169.22
_chemical_name_systematic
;
1-(Piperidin-1-yl)butane-1,3-dione
;
_space_group_IT_number 14
_symmetry_cell_setting monoclinic
_symmetry_space_group_name_Hall '-P 2ybc'
_symmetry_space_group_name_H-M 'P 1 21/c 1'
_atom_sites_solution_hydrogens difmap
_atom_sites_solution_primary direct
_atom_sites_solution_secondary difmap
_audit_creation_method SHELXL-97
_cell_angle_alpha 90.00
_cell_angle_beta 94.5060(10)
_cell_angle_gamma 90.00
_cell_formula_units_Z 4
_cell_length_a 5.44550(10)
_cell_length_b 9.1901(2)
_cell_length_c 17.8837(4)
_cell_measurement_temperature 133(2)
_cell_volume 892.22(3)
_computing_cell_refinement
;
DENZO (Otwinowski & Minor, 1997)
;
_computing_data_collection
;
COLLECT (Nonius, 1998)
;
_computing_data_reduction
;
DENZO (Otwinowski & Minor, 1997)
;
_computing_molecular_graphics
;
ORTEP-3 for Windows (Farrugia, 2012) and Mercury (Macrae <i>et al.</i>,
2006)
;
_computing_publication_material
;
SHELXL97 (Sheldrick, 2008)
;
_computing_structure_refinement
;
SHELXL97 (Sheldrick, 2008)
;
_computing_structure_solution
;
SHELXS97 (Sheldrick, 2008)
;
_diffrn_ambient_temperature 133(2)
_diffrn_measured_fraction_theta_full 0.997
_diffrn_measured_fraction_theta_max 0.997
_diffrn_measurement_device_type 'Nonius KappaCCD'
_diffrn_measurement_method 'phi- + omega-scan'
_diffrn_radiation_monochromator graphite
_diffrn_radiation_source 'fine-focus sealed tube'
_diffrn_radiation_type MoK\a
_diffrn_radiation_wavelength 0.71073
_diffrn_reflns_av_R_equivalents 0.0227
_diffrn_reflns_av_sigmaI/netI 0.0238
_diffrn_reflns_limit_h_max 6
_diffrn_reflns_limit_h_min -7
_diffrn_reflns_limit_k_max 11
_diffrn_reflns_limit_k_min -7
_diffrn_reflns_limit_l_max 21
_diffrn_reflns_limit_l_min -23
_diffrn_reflns_number 5612
_diffrn_reflns_theta_full 27.48
_diffrn_reflns_theta_max 27.48
_diffrn_reflns_theta_min 2.28
_exptl_absorpt_coefficient_mu 0.089
_exptl_absorpt_correction_T_max 0.7456
_exptl_absorpt_correction_T_min 0.7167
_exptl_absorpt_correction_type multi-scan
_exptl_absorpt_process_details
;
(SADABS; Sheldrick, 2002)
;
_exptl_crystal_colour colourless
_exptl_crystal_density_diffrn 1.260
_exptl_crystal_density_method 'not measured'
_exptl_crystal_description prism
_exptl_crystal_F_000 368
_exptl_crystal_size_max 0.12
_exptl_crystal_size_mid 0.09
_exptl_crystal_size_min 0.07
_refine_diff_density_max 0.309
_refine_diff_density_min -0.195
_refine_ls_extinction_method none
_refine_ls_goodness_of_fit_ref 1.136
_refine_ls_hydrogen_treatment refall
_refine_ls_matrix_type full
_refine_ls_number_parameters 169
_refine_ls_number_reflns 2035
_refine_ls_number_restraints 0
_refine_ls_restrained_S_all 1.136
_refine_ls_R_factor_all 0.0477
_refine_ls_R_factor_gt 0.0401
_refine_ls_shift/su_max 0.000
_refine_ls_shift/su_mean 0.000
_refine_ls_structure_factor_coef Fsqd
_refine_ls_weighting_details 'calc w=1/[\s^2^(Fo^2^)+(0.0410P)^2^+0.4171P] where P=(Fo^2^+2Fc^2^)/3'
_refine_ls_weighting_scheme calc
_refine_ls_wR_factor_gt 0.1023
_refine_ls_wR_factor_ref 0.1073
_reflns_number_gt 1777
_reflns_number_total 2035
_reflns_threshold_expression I>2sigma(I)
_cod_data_source_file bg2540sup1.cif
_cod_data_source_block I
_cod_original_sg_symbol_H-M 'P 21/c'
_cod_database_code 2240258
_cod_database_fobs_code 2240258

loop_
_symmetry_equiv_pos_as_xyz
'x, y, z'
'-x, y+1/2, -z+1/2'
'-x, -y, -z'
'x, -y-1/2, z-1/2'

loop_
_atom_site_type_symbol
_atom_site_label
_atom_site_fract_x
_atom_site_fract_y
_atom_site_fract_z
_atom_site_U_iso_or_equiv
_atom_site_adp_type
_atom_site_calc_flag
_atom_site_occupancy
_atom_site_symmetry_multiplicity
O O1 0.73273(18) 0.88779(10) 0.27173(5) 0.0232(2) Uani d 1 1
O O2 0.6753(2) 0.70560(11) 0.11035(5) 0.0279(3) Uani d 1 1
N N1 0.5948(2) 0.73198(12) 0.35732(6) 0.0202(3) Uani d 1 1
C C1 0.5498(3) 0.84895(15) 0.41067(7) 0.0210(3) Uani d 1 1
H H1B 0.661(3) 0.8308(18) 0.4570(9) 0.022(4) Uiso d 1 1
H H1A 0.594(3) 0.9416(19) 0.3881(9) 0.023(4) Uiso d 1 1
C C2 0.2840(3) 0.84538(15) 0.43124(8) 0.0236(3) Uani d 1 1
H H2B 0.257(3) 0.9213(19) 0.4687(10) 0.027(4) Uiso d 1 1
H H2A 0.175(3) 0.868(2) 0.3865(11) 0.032(5) Uiso d 1 1
C C3 0.2232(3) 0.69623(16) 0.46223(8) 0.0236(3) Uani d 1 1
H H3A 0.331(3) 0.6804(19) 0.5103(10) 0.027(4) Uiso d 1 1
H H3B 0.049(4) 0.6953(19) 0.4749(10) 0.032(5) Uiso d 1 1
C C4 0.2753(3) 0.57716(16) 0.40620(8) 0.0230(3) Uani d 1 1
H H4B 0.166(3) 0.588(2) 0.3604(10) 0.033(5) Uiso d 1 1
H H4A 0.245(3) 0.4812(19) 0.4270(9) 0.027(4) Uiso d 1 1
C C5 0.5391(3) 0.58557(14) 0.38390(8) 0.0212(3) Uani d 1 1
H H5B 0.657(3) 0.5641(18) 0.4283(9) 0.021(4) Uiso d 1 1
H H5A 0.565(3) 0.5139(19) 0.3448(9) 0.023(4) Uiso d 1 1
C C6 0.6852(2) 0.76255(14) 0.29111(7) 0.0170(3) Uani d 1 1
C C7 0.7267(2) 0.63574(14) 0.23861(7) 0.0180(3) Uani d 1 1
H H7B 0.575(3) 0.5836(18) 0.2286(9) 0.022(4) Uiso d 1 1
H H7A 0.854(3) 0.5704(19) 0.2607(9) 0.024(4) Uiso d 1 1
C C8 0.8154(2) 0.69439(14) 0.16614(7) 0.0190(3) Uani d 1 1
C C9 1.0830(3) 0.73141(18) 0.16694(9) 0.0270(3) Uani d 1 1
H H9C 1.137(4) 0.780(2) 0.2127(12) 0.046(6) Uiso d 1 1
H H9B 1.177(4) 0.639(2) 0.1650(12) 0.049(6) Uiso d 1 1
H H9A 1.116(4) 0.784(2) 0.1229(13) 0.053(6) Uiso d 1 1

loop_
_atom_site_aniso_label
_atom_site_aniso_U_11
_atom_site_aniso_U_22
_atom_site_aniso_U_33
_atom_site_aniso_U_12
_atom_site_aniso_U_13
_atom_site_aniso_U_23
O1 0.0316(5) 0.0149(5) 0.0240(5) 0.0001(4) 0.0072(4) 0.0018(4)
O2 0.0346(6) 0.0292(6) 0.0191(5) -0.0014(4) -0.0030(4) 0.0028(4)
N1 0.0295(6) 0.0133(5) 0.0183(5) -0.0003(4) 0.0048(4) -0.0007(4)
C1 0.0284(7) 0.0164(6) 0.0183(6) -0.0016(5) 0.0035(5) -0.0030(5)
C2 0.0285(7) 0.0198(7) 0.0226(7) 0.0029(5) 0.0024(5) -0.0021(5)
C3 0.0231(7) 0.0237(7) 0.0244(7) -0.0008(5) 0.0040(5) -0.0001(5)
C4 0.0269(7) 0.0208(7) 0.0209(7) -0.0043(5) -0.0007(5) 0.0003(5)
C5 0.0309(7) 0.0144(6) 0.0188(6) -0.0006(5) 0.0042(5) 0.0020(5)
C6 0.0167(6) 0.0164(6) 0.0176(6) 0.0011(5) -0.0006(5) 0.0005(5)
C7 0.0200(6) 0.0156(6) 0.0183(6) 0.0004(5) 0.0015(5) 0.0000(5)
C8 0.0249(7) 0.0142(6) 0.0183(6) 0.0023(5) 0.0032(5) -0.0013(5)
C9 0.0238(7) 0.0298(8) 0.0281(8) 0.0013(6) 0.0076(6) 0.0033(6)

loop_
_atom_type_symbol
_atom_type_description
_atom_type_scat_dispersion_real
_atom_type_scat_dispersion_imag
_atom_type_scat_source
C C 0.0033 0.0016 'International Tables Vol C Tables 4.2.6.8 and 6.1.1.4'
H H 0.0000 0.0000 'International Tables Vol C Tables 4.2.6.8 and 6.1.1.4'
N N 0.0061 0.0033 'International Tables Vol C Tables 4.2.6.8 and 6.1.1.4'
O O 0.0106 0.0060 'International Tables Vol C Tables 4.2.6.8 and 6.1.1.4'

loop_
_geom_angle_atom_site_label_1
_geom_angle_atom_site_label_2
_geom_angle_atom_site_label_3
_geom_angle
C6 N1 C5 125.13(11)
C6 N1 C1 120.59(11)
C5 N1 C1 114.27(10)
N1 C1 C2 110.57(11)
N1 C1 H1B 107.1(9)
C2 C1 H1B 108.7(9)
N1 C1 H1A 108.0(10)
C2 C1 H1A 112.9(9)
H1B C1 H1A 109.4(13)
C1 C2 C3 110.19(11)
C1 C2 H2B 110.2(10)
C3 C2 H2B 109.9(10)
C1 C2 H2A 108.8(11)
C3 C2 H2A 110.9(11)
H2B C2 H2A 106.8(14)
C2 C3 C4 110.44(12)
C2 C3 H3A 108.1(10)
C4 C3 H3A 109.2(10)
C2 C3 H3B 109.2(10)
C4 C3 H3B 111.9(10)
H3A C3 H3B 107.8(14)
C5 C4 C3 111.32(11)
C5 C4 H4B 107.5(11)
C3 C4 H4B 110.3(11)
C5 C4 H4A 109.8(10)
C3 C4 H4A 110.6(10)
H4B C4 H4A 107.2(14)
N1 C5 C4 110.79(11)
N1 C5 H5B 107.6(9)
C4 C5 H5B 110.1(9)
N1 C5 H5A 110.0(10)
C4 C5 H5A 110.2(9)
H5B C5 H5A 108.2(13)
O1 C6 N1 122.69(12)
O1 C6 C7 119.67(12)
N1 C6 C7 117.64(11)
C8 C7 C6 109.09(10)
C8 C7 H7B 110.2(10)
C6 C7 H7B 109.2(10)
C8 C7 H7A 107.6(10)
C6 C7 H7A 110.8(10)
H7B C7 H7A 109.9(14)
O2 C8 C9 122.56(13)
O2 C8 C7 120.78(12)
C9 C8 C7 116.62(12)
C8 C9 H9C 110.5(13)
C8 C9 H9B 108.1(12)
H9C C9 H9B 107.5(18)
C8 C9 H9A 110.6(13)
H9C C9 H9A 113.9(18)
H9B C9 H9A 105.9(18)

loop_
_geom_bond_atom_site_label_1
_geom_bond_atom_site_label_2
_geom_bond_distance
O1 C6 1.2353(16)
O2 C8 1.2117(17)
N1 C6 1.3472(17)
N1 C5 1.4667(16)
N1 C1 1.4706(16)
C1 C2 1.521(2)
C1 H1B 1.001(16)
C1 H1A 0.981(17)
C2 C3 1.525(2)
C2 H2B 0.987(18)
C2 H2A 0.981(19)
C3 C4 1.525(2)
C3 H3A 1.012(17)
C3 H3B 0.993(19)
C4 C5 1.523(2)
C4 H4B 0.980(18)
C4 H4A 0.976(18)
C5 H5B 1.001(16)
C5 H5A 0.978(17)
C6 C7 1.5244(18)
C7 C8 1.5171(18)
C7 H7B 0.959(17)
C7 H7A 0.976(17)
C8 C9 1.496(2)
C9 H9C 0.96(2)
C9 H9B 0.99(2)
C9 H9A 0.95(2)

loop_
_geom_hbond_atom_site_label_D
_geom_hbond_atom_site_label_H
_geom_hbond_atom_site_label_A
_geom_hbond_site_symmetry_A
_geom_hbond_distance_DH
_geom_hbond_distance_HA
_geom_hbond_distance_DA
_geom_hbond_angle_DHA
_geom_hbond_publ_flag
C7 H7B O1 2_645 0.96(2) 2.459(17) 3.378(3) 161.0(10) yes
C9 H9B O1 2_745 0.99(2) 2.601(18) 3.466(3) 146.0(10) yes
